data_7222270
loop_
_publ_author_name
'Kaleta, Ji\<r\'i'
'Michl, Josef'
'M\'ezi\`ere, C\'ecile'
'Simonov, Sergey'
'Zorina, Leokadiya'
'Wzietek, Pawel'
'Rodr\'iguez-Fortea, Antonio'
'Canadell, Enric'
'Batail, Patrick'

_publ_section_title
;
 Gearing motion in cogwheel pairs of molecular rotors: weak-coupling limit
;
_journal_issue 41
_journal_name_full CrystEngComm
_journal_page_first 7829
_journal_paper_doi 10.1039/C5CE01372K
_journal_volume 17
_journal_year 2015
_chemical_compound_source 'synthesis as described'
_chemical_formula_moiety 'C28 H20 N2'
_chemical_formula_sum 'C28 H20 N2'
_chemical_formula_weight 384.46
_chemical_name_systematic
;
 ?
;
_space_group_IT_number 14
_symmetry_cell_setting monoclinic
_symmetry_space_group_name_Hall '-P 2ybc'
_symmetry_space_group_name_H-M 'P 1 21/c 1'
_atom_sites_solution_hydrogens geom
_atom_sites_solution_primary direct
_atom_sites_solution_secondary difmap
_audit_creation_method SHELXL-97
_audit_update_record
;
2015-07-09 deposited with the CCDC.
2015-09-22 downloaded from the CCDC.
;
_cell_angle_alpha 90.00
_cell_angle_beta 93.09(2)
_cell_angle_gamma 90.00
_cell_formula_units_Z 2
_cell_length_a 5.6780(10)
_cell_length_b 5.6456(7)
_cell_length_c 32.491(12)
_cell_measurement_reflns_used 825
_cell_measurement_temperature 120(2)
_cell_measurement_theta_max 27.6090
_cell_measurement_theta_min 2.5130
_cell_volume 1040.0(4)
_computing_cell_refinement 'CrysAlisPro, Version 1.171.37.34c'
_computing_data_collection 'CrysAlisPro, Version 1.171.37.34c'
_computing_data_reduction 'CrysAlisPro, Version 1.171.37.34c'
_computing_molecular_graphics 'DIAMOND 3.1 (Crystal Impact GbR 2005)'
_computing_publication_material 'WinGX publication routines (Farrugia, 1999)'
_computing_structure_refinement 'SHELXL-97 (Sheldrick, 2008)'
_computing_structure_solution 'SHELXS-97 (Sheldrick, 2008)'
_diffrn_ambient_temperature 120(2)
_diffrn_detector 'CCD plate'
_diffrn_detector_area_resol_mean 5.2283
_diffrn_detector_type AtlasS2
_diffrn_measured_fraction_theta_full 0.993
_diffrn_measured_fraction_theta_max 0.870
_diffrn_measurement_device 'four-circle diffractometer'
_diffrn_measurement_device_type 'Xcalibur, AtlasS2, Gemini'
_diffrn_radiation_monochromator graphite
_diffrn_radiation_source 'Enhance (Mo) X-ray Source'
_diffrn_radiation_type MoK\a
_diffrn_radiation_wavelength 0.71073
_diffrn_reflns_av_R_equivalents 0.0617
_diffrn_reflns_av_sigmaI/netI 0.0859
_diffrn_reflns_limit_h_max 4
_diffrn_reflns_limit_h_min -7
_diffrn_reflns_limit_k_max 4
_diffrn_reflns_limit_k_min -7
_diffrn_reflns_limit_l_max 35
_diffrn_reflns_limit_l_min -40
_diffrn_reflns_number 4203
_diffrn_reflns_theta_full 26.00
_diffrn_reflns_theta_max 28.35
_diffrn_reflns_theta_min 1.88
_exptl_absorpt_coefficient_mu 0.072
_exptl_absorpt_correction_T_max 1.00000
_exptl_absorpt_correction_T_min 0.70135
_exptl_absorpt_correction_type multi-scan
_exptl_absorpt_process_details
;
CrysAlisPro, Agilent Technologies,
Version 1.171.37.34c (release 10-06-2014 CrysAlis171 .NET)
(compiled Jun 10 2014,17:39:53)
Empirical absorption correction using spherical harmonics,
 implemented in SCALE3 ABSPACK scaling algorithm.
;
_exptl_crystal_colour colorless
_exptl_crystal_density_diffrn 1.228
_exptl_crystal_density_method 'not measured'
_exptl_crystal_description plate
_exptl_crystal_F_000 404
_exptl_crystal_size_max 0.36
_exptl_crystal_size_mid 0.23
_exptl_crystal_size_min 0.02
_refine_diff_density_max 0.449
_refine_diff_density_min -0.498
_refine_diff_density_rms 0.142
_refine_ls_extinction_method none
_refine_ls_goodness_of_fit_ref 1.020
_refine_ls_hydrogen_treatment constr
_refine_ls_matrix_type full
_refine_ls_number_parameters 165
_refine_ls_number_reflns 2332
_refine_ls_number_restraints 0
_refine_ls_restrained_S_all 1.020
_refine_ls_R_factor_all 0.1305
_refine_ls_R_factor_gt 0.0954
_refine_ls_shift/su_max 0.000
_refine_ls_shift/su_mean 0.000
_refine_ls_structure_factor_coef Fsqd
_refine_ls_weighting_details 'calc w=1/[\s^2^(Fo^2^)+(0.1173P)^2^+1.4378P] where P=(Fo^2^+2Fc^2^)/3'
_refine_ls_weighting_scheme calc
_refine_ls_wR_factor_gt 0.2314
_refine_ls_wR_factor_ref 0.2598
_reflns_number_gt 1635
_reflns_number_total 2332
_reflns_threshold_expression >2\s(I)
_cod_data_source_file c5ce01372k2.cif
_cod_data_source_block structure1_120K
_cod_depositor_comments 'Adding full bibliography for 7222270--7222271.cif.'
_cod_original_sg_symbol_H-M 'P 21/c'
_cod_database_code 7222270

loop_
_symmetry_equiv_pos_as_xyz
'x, y, z'
'-x, y+1/2, -z+1/2'
'-x, -y, -z'
'x, -y-1/2, z-1/2'

loop_
_atom_site_label
_atom_site_type_symbol
_atom_site_fract_x
_atom_site_fract_y
_atom_site_fract_z
_atom_site_U_iso_or_equiv
_atom_site_adp_type
_atom_site_occupancy
_atom_site_symmetry_multiplicity
_atom_site_calc_flag
_atom_site_refinement_flags
_atom_site_disorder_assembly
_atom_site_disorder_group
N1 N 1.2566(5) -0.7129(5) 0.22529(8) 0.0270(7) Uani 1 1 d . . .
C1 C 1.0431(6) -0.7817(5) 0.21107(10) 0.0250(8) Uani 1 1 d . . .
H1 H 0.9890 -0.9328 0.2193 0.030 Uiso 1 1 calc R . .
C2 C 1.3286(6) -0.4982(6) 0.21276(10) 0.0246(7) Uani 1 1 d . . .
H2 H 1.4797 -0.4439 0.2226 0.029 Uiso 1 1 calc R . .
C3 C 0.8959(6) -0.6486(5) 0.18531(10) 0.0214(7) Uani 1 1 d . . .
H3 H 0.7445 -0.7065 0.1765 0.026 Uiso 1 1 calc R . .
C4 C 1.1963(6) -0.3539(5) 0.18661(9) 0.0221(7) Uani 1 1 d . . .
H4 H 1.2570 -0.2055 0.1783 0.027 Uiso 1 1 calc R . .
C5 C 0.9722(6) -0.4268(5) 0.17231(9) 0.0206(7) Uani 1 1 d . . .
C6 C 0.8239(6) -0.2802(6) 0.14594(10) 0.0231(7) Uani 1 1 d . . .
C7 C 0.6986(6) -0.1611(6) 0.12391(10) 0.0252(7) Uani 1 1 d . A .
C8 C 0.5475(6) -0.0185(6) 0.09651(10) 0.0253(8) Uani 1 1 d . . .
C9A C 0.3596(12) 0.1732(10) 0.10971(17) 0.0351(16) Uani 0.656(7) 1 d P A 1
H9A1 H 0.4240 0.3192 0.1229 0.042 Uiso 0.656(7) 1 calc PR A 1
H9A2 H 0.2182 0.1115 0.1227 0.042 Uiso 0.656(7) 1 calc PR A 1
C10A C 0.6232(11) 0.1653(10) 0.06465(19) 0.0342(16) Uani 0.656(7) 1 d P A 1
H10A H 0.6968 0.3118 0.0761 0.041 Uiso 0.656(7) 1 calc PR A 1
H10B H 0.7054 0.1014 0.0409 0.041 Uiso 0.656(7) 1 calc PR A 1
C11A C 0.3584(11) -0.1056(9) 0.06487(18) 0.0344(16) Uani 0.656(7) 1 d P A 1
H11A H 0.2166 -0.1772 0.0762 0.041 Uiso 0.656(7) 1 calc PR A 1
H11B H 0.4161 -0.1954 0.0412 0.041 Uiso 0.656(7) 1 calc PR A 1
C9B C 0.551(2) -0.0350(18) 0.0462(3) 0.028(3) Uani 0.344(7) 1 d P A 2
H9B1 H 0.4871 -0.1818 0.0332 0.034 Uiso 0.344(7) 1 calc PR A 2
H9B2 H 0.6932 0.0264 0.0335 0.034 Uiso 0.344(7) 1 calc PR A 2
C10B C 0.2799(17) -0.018(2) 0.0909(3) 0.027(3) Uani 0.344(7) 1 d P A 2
H10C H 0.2076 -0.1635 0.0789 0.033 Uiso 0.344(7) 1 calc PR A 2
H10D H 0.1947 0.0444 0.1144 0.033 Uiso 0.344(7) 1 calc PR A 2
C11B C 0.547(2) 0.2514(16) 0.0903(3) 0.027(3) Uani 0.344(7) 1 d P A 2
H11C H 0.4948 0.3466 0.1137 0.033 Uiso 0.344(7) 1 calc PR A 2
H11D H 0.6886 0.3182 0.0780 0.033 Uiso 0.344(7) 1 calc PR A 2
C12 C 0.3551(6) 0.1646(6) 0.06027(11) 0.0292(8) Uani 1 1 d . A .
C13 C 0.2028(6) 0.3055(6) 0.03299(11) 0.0311(8) Uani 1 1 d . . .
C14 C 0.0751(7) 0.4290(6) 0.01189(12) 0.0338(9) Uani 1 1 d . . .

loop_
_atom_site_aniso_label
_atom_site_aniso_U_11
_atom_site_aniso_U_22
_atom_site_aniso_U_33
_atom_site_aniso_U_23
_atom_site_aniso_U_13
_atom_site_aniso_U_12
N1 0.0282(16) 0.0191(14) 0.0331(14) 0.0025(11) -0.0030(12) 0.0051(13)
C1 0.035(2) 0.0097(14) 0.0311(16) 0.0016(12) 0.0037(14) 0.0056(14)
C2 0.0155(16) 0.0227(17) 0.0351(17) -0.0044(13) -0.0032(13) 0.0042(14)
C3 0.0168(16) 0.0133(14) 0.0339(17) -0.0013(12) -0.0004(12) 0.0019(13)
C4 0.0211(17) 0.0128(14) 0.0322(16) 0.0007(12) 0.0008(13) 0.0000(13)
C5 0.0209(17) 0.0125(14) 0.0283(15) 0.0004(12) 0.0010(12) 0.0050(13)
C6 0.0230(17) 0.0128(14) 0.0328(16) 0.0015(12) -0.0032(13) 0.0000(13)
C7 0.0240(18) 0.0173(15) 0.0340(17) 0.0044(13) -0.0005(13) -0.0004(14)
C8 0.0285(19) 0.0149(15) 0.0318(17) 0.0045(13) -0.0033(14) 0.0006(14)
C9A 0.045(4) 0.026(3) 0.034(3) 0.003(2) -0.006(2) 0.012(3)
C10A 0.030(3) 0.025(3) 0.047(3) 0.015(3) -0.004(3) 0.001(3)
C11A 0.041(4) 0.016(3) 0.045(3) 0.005(2) -0.010(3) 0.006(2)
C9B 0.042(7) 0.020(5) 0.023(5) 0.002(4) 0.001(4) 0.004(5)
C10B 0.012(5) 0.032(6) 0.038(6) 0.010(5) 0.000(4) 0.002(4)
C11B 0.038(6) 0.010(4) 0.033(5) 0.005(4) -0.008(4) 0.010(4)
C12 0.029(2) 0.0176(16) 0.0396(19) 0.0087(14) -0.0068(15) 0.0007(15)
C13 0.0242(18) 0.0212(17) 0.047(2) 0.0091(15) -0.0088(15) -0.0054(16)
C14 0.0270(19) 0.0222(18) 0.051(2) 0.0137(16) -0.0113(16) -0.0034(16)

loop_
_atom_type_symbol
_atom_type_description
_atom_type_scat_dispersion_real
_atom_type_scat_dispersion_imag
_atom_type_scat_source
C C 0.0033 0.0016 'International Tables Vol C Tables 4.2.6.8 and 6.1.1.4'
H H 0.0000 0.0000 'International Tables Vol C Tables 4.2.6.8 and 6.1.1.4'
N N 0.0061 0.0033 'International Tables Vol C Tables 4.2.6.8 and 6.1.1.4'

loop_
_geom_angle_atom_site_label_1
_geom_angle_atom_site_label_2
_geom_angle_atom_site_label_3
_geom_angle
_geom_angle_site_symmetry_3
C1 N1 C2 116.3(3) .
N1 C1 C3 124.3(3) .
N1 C2 C4 123.8(3) .
C1 C3 C5 119.1(3) .
C2 C4 C5 119.4(3) .
C4 C5 C3 117.1(3) .
C4 C5 C6 121.8(3) .
C3 C5 C6 121.1(3) .
C7 C6 C5 179.1(4) .
C6 C7 C8 179.0(4) .
C7 C8 C10B 129.2(5) .
C7 C8 C11A 127.4(3) .
C7 C8 C11B 128.9(5) .
C10B C8 C11B 89.3(6) .
C7 C8 C10A 127.6(3) .
C11A C8 C10A 88.6(4) .
C7 C8 C9A 126.5(3) .
C11A C8 C9A 86.7(4) .
C10A C8 C9A 86.5(4) .
C7 C8 C9B 123.0(4) .
C10B C8 C9B 86.9(6) .
C11B C8 C9B 85.7(5) .
C7 C8 C12 179.0(3) .
C10B C8 C12 51.5(4) .
C11A C8 C12 52.4(2) .
C11B C8 C12 51.3(4) .
C10A C8 C12 51.8(3) .
C9A C8 C12 54.4(2) .
C9B C8 C12 56.1(4) .
C8 C9A C12 71.7(3) .
C12 C10A C8 75.4(3) .
C8 C11A C12 75.5(3) .
C8 C9B C12 69.1(4) .
C12 C10B C8 76.4(5) .
C12 C11B C8 76.0(5) .
C13 C12 C11B 127.4(4) .
C13 C12 C10B 126.8(5) .
C11B C12 C10B 90.9(6) .
C13 C12 C10A 128.3(3) .
C13 C12 C11A 127.7(4) .
C10A C12 C11A 89.2(4) .
C13 C12 C9A 125.1(4) .
C10A C12 C9A 86.8(4) .
C11A C12 C9A 86.2(4) .
C13 C12 C9B 126.3(4) .
C11B C12 C9B 85.8(6) .
C10B C12 C9B 86.3(6) .
C13 C12 C8 178.7(3) .
C11B C12 C8 52.7(4) .
C10B C12 C8 52.1(4) .
C10A C12 C8 52.8(2) .
C11A C12 C8 52.1(3) .
C9A C12 C8 53.9(2) .
C9B C12 C8 54.8(3) .
C14 C13 C12 177.0(4) .
C13 C14 C14 178.9(6) 3_565

loop_
_geom_bond_atom_site_label_1
_geom_bond_atom_site_label_2
_geom_bond_distance
_geom_bond_site_symmetry_2
N1 C1 1.332(4) .
N1 C2 1.349(4) .
C1 C3 1.374(4) .
C2 C4 1.372(4) .
C3 C5 1.398(4) .
C4 C5 1.393(5) .
C5 C6 1.432(4) .
C6 C7 1.190(5) .
C7 C8 1.447(5) .
C8 C10B 1.521(10) .
C8 C11A 1.527(7) .
C8 C11B 1.537(9) .
C8 C10A 1.543(6) .
C8 C9A 1.595(7) .
C8 C9B 1.638(9) .
C9A C12 1.606(6) .
C10A C12 1.521(7) .
C11A C12 1.533(6) .
C9B C12 1.664(11) .
C10B C12 1.508(10) .
C11B C12 1.507(11) .
C12 C13 1.443(5) .
C13 C14 1.195(5) .
C14 C14 1.377(7) 3_565

loop_
_geom_hbond_atom_site_label_D
_geom_hbond_atom_site_label_H
_geom_hbond_atom_site_label_A
_geom_hbond_distance_DH
_geom_hbond_distance_HA
_geom_hbond_distance_DA
_geom_hbond_angle_DHA
_geom_hbond_site_symmetry_A
C2 H2 N1 0.95 2.56 3.418(4) 150.9 2_855
